data_7214159
loop_
_publ_author_name
'Huang, Chao'
'Ji, Feixiang'
'Liu, Lu'
'Li, Na'
'Li, Haofei'
'Wu, Jie'
'Hou, Hongwei'
'Fan, Yaoting'

_publ_section_title
;
 Seven dicarboxylate-based coordination polymers with structural varieties
 and different solvent resistance properties derived from the introduction
 of small organic linkers
;
_journal_issue 13
_journal_name_full CrystEngComm
_journal_page_first 2615
_journal_paper_doi 10.1039/c3ce42366b
_journal_volume 16
_journal_year 2014
_chemical_formula_moiety 'C14 H13 Cu O8.5 S'
_chemical_formula_sum 'C14 H13 Cu O8.5 S'
_chemical_formula_weight 412.85
_chemical_name_systematic
; 
 ? 
;
_space_group_IT_number 12
_symmetry_cell_setting monoclinic
_symmetry_space_group_name_Hall '-C 2y'
_symmetry_space_group_name_H-M 'C 1 2/m 1'
_atom_sites_solution_hydrogens geom
_atom_sites_solution_primary direct
_atom_sites_solution_secondary difmap
_audit_creation_method SHELXL-97
_cell_angle_alpha 90.00
_cell_angle_beta 124.47(3)
_cell_angle_gamma 90.00
_cell_formula_units_Z 4
_cell_length_a 12.248(2)
_cell_length_b 22.262(5)
_cell_length_c 7.1435(14)
_cell_measurement_reflns_used 2437
_cell_measurement_temperature 293(2)
_cell_measurement_theta_max 27.9043
_cell_measurement_theta_min 1.8294
_cell_volume 1605.8(8)
_computing_cell_refinement 'Bruker XSCANS'
_computing_data_collection 'Bruker XSCANS'
_computing_data_reduction 'Bruker SHELXTL'
_computing_molecular_graphics 'Bruker SHELXTL'
_computing_publication_material 'Bruker SHELXTL'
_computing_structure_refinement 'SHELXL-97 (Sheldrick, 1997)'
_computing_structure_solution 'SHELXS-97 (Sheldrick, 1990)'
_diffrn_ambient_temperature 293(2)
_diffrn_measured_fraction_theta_full 0.995
_diffrn_measured_fraction_theta_max 0.995
_diffrn_measurement_device_type 'Bruker P4'
_diffrn_measurement_method '\w scans'
_diffrn_radiation_monochromator graphite
_diffrn_radiation_source 'fine-focus sealed tube'
_diffrn_radiation_type MoK\a
_diffrn_radiation_wavelength 0.71073
_diffrn_reflns_av_R_equivalents 0.0000
_diffrn_reflns_av_sigmaI/netI 0.0342
_diffrn_reflns_limit_h_max 12
_diffrn_reflns_limit_h_min -14
_diffrn_reflns_limit_k_max 26
_diffrn_reflns_limit_k_min 0
_diffrn_reflns_limit_l_max 8
_diffrn_reflns_limit_l_min 0
_diffrn_reflns_number 1536
_diffrn_reflns_theta_full 25.49
_diffrn_reflns_theta_max 25.49
_diffrn_reflns_theta_min 1.83
_exptl_absorpt_coefficient_mu 1.521
_exptl_absorpt_correction_T_max 0.7308
_exptl_absorpt_correction_T_min 0.6754
_exptl_absorpt_correction_type multi-scan
_exptl_absorpt_process_details multi-scan
_exptl_crystal_colour Blue
_exptl_crystal_density_diffrn 1.708
_exptl_crystal_density_method 'not measured'
_exptl_crystal_description Prism
_exptl_crystal_F_000 780
_exptl_crystal_size_max 0.28
_exptl_crystal_size_mid 0.25
_exptl_crystal_size_min 0.22
_platon_squeeze_details
;
The unit cell includes a large region of disordered solvent water molecules,
which could not be modeled as discrete atomic sites. We employed PLATON/SQUEEZE 
to calculate the diffraction contribution of the solvent water molecules and, 
thereby, to produce a set of solvent-free diffraction intensities.Combing  
single-crystal structures, elemental microanalyses, TGA and the electron count 
of the SQUEEZE results, about 1.5 water molecules per asymmetric unit
;
_refine_diff_density_max 1.090
_refine_diff_density_min -0.284
_refine_diff_density_rms 0.076
_refine_ls_extinction_method none
_refine_ls_goodness_of_fit_ref 1.070
_refine_ls_hydrogen_treatment mixed
_refine_ls_matrix_type full
_refine_ls_number_parameters 108
_refine_ls_number_reflns 1536
_refine_ls_number_restraints 167
_refine_ls_restrained_S_all 1.041
_refine_ls_R_factor_all 0.0468
_refine_ls_R_factor_gt 0.0409
_refine_ls_shift/su_max 0.000
_refine_ls_shift/su_mean 0.000
_refine_ls_structure_factor_coef Fsqd
_refine_ls_weighting_details 'calc w=1/[\s^2^(Fo^2^)+(0.0433P)^2^+3.4227P] where P=(Fo^2^+2Fc^2^)/3'
_refine_ls_weighting_scheme calc
_refine_ls_wR_factor_gt 0.0950
_refine_ls_wR_factor_ref 0.0987
_reflns_number_gt 1383
_reflns_number_total 1536
_reflns_threshold_expression >2sigma(I)
_cod_data_source_file c3ce42366b.txt
_cod_data_source_block e
_cod_depositor_comments
;
The following automatic conversions were performed:

'_symmetry_cell_setting' value 'Monoclinic' changed to 'monoclinic'
according to
/usr/data/users/saulius/crontab/automatic-downloads/current/RSC/lib/dictionaries/cif_core.dic
dictionary named 'cif_core.dic' version 2.4.2 from 2011-04-26.

Automatic conversion script
Id: cif_fix_values 2281 2013-09-26 08:29:07Z andrius 
;
_cod_original_cell_volume 1605.8(6)
_cod_original_sg_symbol_H-M 'C2/m  '
_cod_database_code 7214159

loop_
_symmetry_equiv_pos_as_xyz
'x, y, z'
'-x, y, -z'
'x+1/2, y+1/2, z'
'-x+1/2, y+1/2, -z'
'-x, -y, -z'
'x, -y, z'
'-x+1/2, -y+1/2, -z'
'x+1/2, -y+1/2, z'

loop_
_atom_site_label
_atom_site_type_symbol
_atom_site_fract_x
_atom_site_fract_y
_atom_site_fract_z
_atom_site_U_iso_or_equiv
_atom_site_adp_type
_atom_site_occupancy
_atom_site_symmetry_multiplicity
_atom_site_calc_flag
_atom_site_refinement_flags
Cu1 Cu 0.42127(5) 0.5000 1.06977(8) 0.02514(19) Uani 1 2 d SU
S1 S 0.0000 0.23856(5) 0.0000 0.0254(3) Uani 1 2 d SU
O1 O 0.4595(2) 0.43858(10) 0.7127(4) 0.0385(6) Uani 1 1 d U
O2 O 0.3276(2) 0.43763(11) 0.8376(4) 0.0373(6) Uani 1 1 d U
O3 O 0.0675(2) 0.20626(10) -0.0801(4) 0.0353(6) Uani 1 1 d U
O4 O 0.3027(5) 0.5000 1.2119(7) 0.0648(12) Uani 1 2 d SU
C1 C 0.3619(3) 0.41963(14) 0.7109(5) 0.0292(7) Uani 1 1 d U
C2 C 0.2774(3) 0.37241(14) 0.5395(5) 0.0270(7) Uani 1 1 d U
C3 C 0.2999(3) 0.35412(15) 0.3780(5) 0.0331(7) Uani 1 1 d U
H3 H 0.3708 0.3701 0.3802 0.040 Uiso 1 1 calc R
C4 C 0.2183(3) 0.31265(15) 0.2152(5) 0.0320(7) Uani 1 1 d U
H4A H 0.2329 0.3007 0.1063 0.038 Uiso 1 1 calc R
C5 C 0.1134(3) 0.28869(13) 0.2158(5) 0.0252(6) Uani 1 1 d U
C6 C 0.0920(3) 0.30518(16) 0.3778(6) 0.0367(8) Uani 1 1 d U
H6A H 0.0223 0.2885 0.3776 0.044 Uiso 1 1 calc R
C7 C 0.1751(3) 0.34673(16) 0.5411(6) 0.0382(8) Uani 1 1 d U
H7 H 0.1622 0.3575 0.6530 0.046 Uiso 1 1 calc R

loop_
_atom_site_aniso_label
_atom_site_aniso_U_11
_atom_site_aniso_U_22
_atom_site_aniso_U_33
_atom_site_aniso_U_23
_atom_site_aniso_U_13
_atom_site_aniso_U_12
Cu1 0.0273(3) 0.0226(3) 0.0225(3) 0.000 0.0123(2) 0.000
S1 0.0238(5) 0.0231(5) 0.0232(5) 0.000 0.0098(4) 0.000
O1 0.0436(14) 0.0356(13) 0.0340(13) -0.0120(10) 0.0207(11) -0.0134(11)
O2 0.0414(13) 0.0357(13) 0.0337(12) -0.0108(10) 0.0206(11) -0.0085(11)
O3 0.0337(12) 0.0322(13) 0.0353(13) -0.0075(10) 0.0168(11) 0.0045(10)
O4 0.083(3) 0.062(3) 0.080(3) 0.000 0.064(3) 0.000
C1 0.0314(16) 0.0210(15) 0.0261(15) 0.0029(12) 0.0107(13) 0.0000(12)
C2 0.0291(15) 0.0233(15) 0.0230(15) -0.0009(12) 0.0114(13) -0.0008(12)
C3 0.0273(16) 0.0377(18) 0.0354(17) -0.0057(14) 0.0184(14) -0.0052(13)
C4 0.0315(16) 0.0396(18) 0.0279(16) -0.0076(14) 0.0187(14) -0.0038(14)
C5 0.0234(14) 0.0252(15) 0.0230(15) 0.0001(12) 0.0107(12) 0.0002(12)
C6 0.0359(17) 0.0436(19) 0.0357(17) -0.0079(15) 0.0234(15) -0.0137(15)
C7 0.0449(19) 0.0432(19) 0.0326(17) -0.0098(15) 0.0255(15) -0.0103(15)

loop_
_atom_type_symbol
_atom_type_description
_atom_type_scat_dispersion_real
_atom_type_scat_dispersion_imag
_atom_type_scat_source
C C 0.0033 0.0016 'International Tables Vol C Tables 4.2.6.8 and 6.1.1.4'
H H 0.0000 0.0000 'International Tables Vol C Tables 4.2.6.8 and 6.1.1.4'
O O 0.0106 0.0060 'International Tables Vol C Tables 4.2.6.8 and 6.1.1.4'
S S 0.1246 0.1234 'International Tables Vol C Tables 4.2.6.8 and 6.1.1.4'
Cu Cu 0.3201 1.2651 'International Tables Vol C Tables 4.2.6.8 and 6.1.1.4'

loop_
_geom_angle_atom_site_label_1
_geom_angle_atom_site_label_2
_geom_angle_atom_site_label_3
_geom_angle
_geom_angle_site_symmetry_1
_geom_angle_site_symmetry_3
O2 Cu1 O2 90.22(14) . 6_565
O2 Cu1 O1 168.81(10) . 5_667
O2 Cu1 O1 89.62(11) 6_565 5_667
O2 Cu1 O1 89.62(11) . 2_657
O2 Cu1 O1 168.81(10) 6_565 2_657
O1 Cu1 O1 88.37(15) 5_667 2_657
O2 Cu1 O4 99.66(11) . .
O2 Cu1 O4 99.66(11) 6_565 .
O1 Cu1 O4 91.39(11) 5_667 .
O1 Cu1 O4 91.39(11) 2_657 .
O2 Cu1 Cu1 83.26(7) . 5_667
O2 Cu1 Cu1 83.26(7) 6_565 5_667
O1 Cu1 Cu1 85.61(7) 5_667 5_667
O1 Cu1 Cu1 85.61(7) 2_657 5_667
O4 Cu1 Cu1 175.81(12) . 5_667
O3 S1 O3 119.9(2) . 2
O3 S1 C5 108.54(13) . .
O3 S1 C5 108.29(13) 2 .
O3 S1 C5 108.29(13) . 2
O3 S1 C5 108.54(13) 2 2
C5 S1 C5 101.7(2) . 2
C1 O1 Cu1 121.2(2) . 5_667
C1 O2 Cu1 124.0(2) . .
O2 C1 O1 125.9(3) . .
O2 C1 C2 117.0(3) . .
O1 C1 C2 117.1(3) . .
C7 C2 C3 119.5(3) . .
C7 C2 C1 119.6(3) . .
C3 C2 C1 121.0(3) . .
C4 C3 C2 120.5(3) . .
C4 C3 H3 119.7 . .
C2 C3 H3 119.7 . .
C3 C4 C5 119.0(3) . .
C3 C4 H4A 120.5 . .
C5 C4 H4A 120.5 . .
C6 C5 C4 121.1(3) . .
C6 C5 S1 118.2(2) . .
C4 C5 S1 120.6(2) . .
C5 C6 C7 119.3(3) . .
C5 C6 H6A 120.4 . .
C7 C6 H6A 120.4 . .
C6 C7 C2 120.6(3) . .
C6 C7 H7 119.7 . .
C2 C7 H7 119.7 . .

loop_
_geom_bond_atom_site_label_1
_geom_bond_atom_site_label_2
_geom_bond_distance
_geom_bond_site_symmetry_2
Cu1 O2 1.960(2) .
Cu1 O2 1.960(2) 6_565
Cu1 O1 1.962(2) 5_667
Cu1 O1 1.962(2) 2_657
Cu1 O4 2.193(4) .
Cu1 Cu1 2.6248(12) 5_667
S1 O3 1.437(2) .
S1 O3 1.437(2) 2
S1 C5 1.768(3) .
S1 C5 1.768(3) 2
O1 C1 1.261(4) .
O1 Cu1 1.962(2) 5_667
O2 C1 1.260(4) .
C1 C2 1.497(4) .
C2 C7 1.383(4) .
C2 C3 1.391(4) .
C3 C4 1.374(4) .
C3 H3 0.9300 .
C4 C5 1.394(4) .
C4 H4A 0.9300 .
C5 C6 1.373(4) .
C6 C7 1.382(5) .
C6 H6A 0.9300 .
C7 H7 0.9300 .

loop_
_geom_torsion_atom_site_label_1
_geom_torsion_atom_site_label_2
_geom_torsion_atom_site_label_3
_geom_torsion_atom_site_label_4
_geom_torsion
_geom_torsion_site_symmetry_1
O2 Cu1 O2 C1 82.3(3) 6_565
O1 Cu1 O2 C1 -6.9(7) 5_667
O1 Cu1 O2 C1 -86.5(3) 2_657
O4 Cu1 O2 C1 -177.9(3) .
Cu1 Cu1 O2 C1 -0.9(2) 5_667
Cu1 O2 C1 O1 -0.3(5) .
Cu1 O2 C1 C2 -178.85(19) .
Cu1 O1 C1 O2 1.8(4) 5_667
Cu1 O1 C1 C2 -179.57(19) 5_667
O2 C1 C2 C7 -6.2(4) .
O1 C1 C2 C7 175.1(3) .
O2 C1 C2 C3 173.6(3) .
O1 C1 C2 C3 -5.1(4) .
C7 C2 C3 C4 2.6(5) .
C1 C2 C3 C4 -177.2(3) .
C2 C3 C4 C5 -0.7(5) .
C3 C4 C5 C6 -1.0(5) .
C3 C4 C5 S1 176.3(2) .
O3 S1 C5 C6 -153.3(3) .
O3 S1 C5 C6 -21.6(3) 2
C5 S1 C5 C6 92.6(3) 2
O3 S1 C5 C4 29.3(3) .
O3 S1 C5 C4 161.0(2) 2
C5 S1 C5 C4 -84.7(3) 2
C4 C5 C6 C7 0.8(5) .
S1 C5 C6 C7 -176.6(3) .
C5 C6 C7 C2 1.2(5) .
C3 C2 C7 C6 -2.9(5) .
C1 C2 C7 C6 176.9(3) .

loop_
_platon_squeeze_void_nr
_platon_squeeze_void_average_x
_platon_squeeze_void_average_y
_platon_squeeze_void_average_z
_platon_squeeze_void_volume
_platon_squeeze_void_count_electrons
1 0.000 0.500 -0.019 148.2 25.6
2 0.500 0.000 0.036 148.2 25.6
